data_7236797
loop_
_publ_author_name
'Sudhakar, Pagidi'
'Neena, Kalluvettukuzhy K.'
'Thilagar, Pakkirisamy'

_publ_section_title
;
 H-Bond assisted mechanoluminescence of borylated aryl amines: tunable
 emission and polymorphism
;
_journal_issue 26
_journal_name_full 'Journal of Materials Chemistry C'
_journal_page_first 6537
_journal_paper_doi 10.1039/C7TC01676J
_journal_volume 5
_journal_year 2017
_chemical_formula_sum 'C48 H58 B2 N4'
_chemical_formula_weight 712.62
_space_group_IT_number 14
_space_group_name_Hall '-P 2ybc'
_space_group_name_H-M_alt 'P 1 21/c 1'
_symmetry_cell_setting monoclinic
_symmetry_space_group_name_H-M 'P 1 21/c 1'
_atom_sites_solution_hydrogens geom
_atom_sites_solution_primary direct
_atom_sites_solution_secondary difmap
_audit_creation_method SHELXL-97
_audit_update_record
;
2015-06-18 deposited with the CCDC.
2017-05-26 downloaded from the CCDC.
;
_cell_angle_alpha 90.00
_cell_angle_beta 90.715(7)
_cell_angle_gamma 90.00
_cell_formula_units_Z 4
_cell_length_a 8.6548(11)
_cell_length_b 12.1919(13)
_cell_length_c 39.327(4)
_cell_measurement_reflns_used 9885
_cell_measurement_temperature 100
_cell_measurement_theta_max 28.83
_cell_measurement_theta_min 2.28
_cell_volume 4149.4(8)
_computing_cell_refinement 'bruker saint'
_computing_data_collection 'Bruker Kappa Apex ccd'
_computing_data_reduction 'bruker saint'
_computing_molecular_graphics ORTEP-III
_computing_publication_material WinGXv1.80.05
_computing_structure_refinement 'SHELXL-97 (Sheldrick, 2008)'
_computing_structure_solution SHELXS-97
_diffrn_ambient_temperature 100
_diffrn_detector_area_resol_mean 0.3
_diffrn_measured_fraction_theta_full 0.996
_diffrn_measured_fraction_theta_max 0.996
_diffrn_measurement_device_type 'Bruker kappa apex ccd'
_diffrn_measurement_method '\f and \w scans'
_diffrn_radiation_monochromator graphite
_diffrn_radiation_source 'fine-focus sealed tube'
_diffrn_radiation_type MoK\a
_diffrn_radiation_wavelength 0.71073
_diffrn_reflns_av_R_equivalents 0.1051
_diffrn_reflns_av_sigmaI/netI 0.0680
_diffrn_reflns_limit_h_max 10
_diffrn_reflns_limit_h_min -10
_diffrn_reflns_limit_k_max 15
_diffrn_reflns_limit_k_min -15
_diffrn_reflns_limit_l_max 47
_diffrn_reflns_limit_l_min -48
_diffrn_reflns_number 58331
_diffrn_reflns_theta_full 26.00
_diffrn_reflns_theta_max 26.00
_diffrn_reflns_theta_min 1.75
_exptl_absorpt_coefficient_mu 0.066
_exptl_absorpt_correction_T_max 0.995
_exptl_absorpt_correction_T_min 0.994
_exptl_absorpt_correction_type multi-scan
_exptl_absorpt_process_details sadabs
_exptl_crystal_colour yellow
_exptl_crystal_density_diffrn 1.141
_exptl_crystal_density_method 'not measured'
_exptl_crystal_description Prism
_exptl_crystal_F_000 1536
_exptl_crystal_size_max 0.1
_exptl_crystal_size_mid 0.08
_exptl_crystal_size_min 0.07
_refine_diff_density_max 0.293
_refine_diff_density_min -0.305
_refine_diff_density_rms 0.060
_refine_ls_extinction_method none
_refine_ls_goodness_of_fit_ref 1.076
_refine_ls_hydrogen_treatment mixed
_refine_ls_matrix_type full
_refine_ls_number_parameters 531
_refine_ls_number_reflns 8126
_refine_ls_number_restraints 0
_refine_ls_restrained_S_all 1.076
_refine_ls_R_factor_all 0.0814
_refine_ls_R_factor_gt 0.0557
_refine_ls_shift/su_max 0.000
_refine_ls_shift/su_mean 0.000
_refine_ls_structure_factor_coef Fsqd
_refine_ls_weighting_details 'calc w=1/[\s^2^(Fo^2^)+(0.0750P)^2^+0.3640P] where P=(Fo^2^+2Fc^2^)/3'
_refine_ls_weighting_scheme calc
_refine_ls_wR_factor_gt 0.1361
_refine_ls_wR_factor_ref 0.1483
_reflns_number_gt 5975
_reflns_number_total 8126
_reflns_threshold_expression >2\s(I)
_cod_data_source_file c7tc01676j2.cif
_cod_data_source_block diamine
_cod_depositor_comments
;
The following automatic conversions were performed:

data item '_exptl_absorpt_correction_type' value 'Multi-Scan' was
changed to 'multi-scan' in accordance with the
/home/saulius/struct/COD-crude-data/automatic-downloads/DataCite-retrospective/RSC/depositions/lib/dictionaries/cif_core.dic
dictionary named 'cif_core.dic' version 2.4.2 last updated on
2011-04-26.

data item '_symmetry_cell_setting' value 'Monoclinic' was changed to
'monoclinic' in accordance with the
/home/saulius/struct/COD-crude-data/automatic-downloads/DataCite-retrospective/RSC/depositions/lib/dictionaries/cif_core.dic
dictionary named 'cif_core.dic' version 2.4.2 last updated on
2011-04-26.

Automatic conversion script
Id: cif_fix_values 6909 2019-04-08 15:41:33Z antanas 
;
_cod_original_sg_symbol_H-M P21/c
_cod_database_code 7236797

loop_
_symmetry_equiv_pos_as_xyz
'x, y, z'
'-x, y+1/2, -z+1/2'
'-x, -y, -z'
'x, -y-1/2, z-1/2'

loop_
_atom_site_label
_atom_site_type_symbol
_atom_site_fract_x
_atom_site_fract_y
_atom_site_fract_z
_atom_site_U_iso_or_equiv
_atom_site_adp_type
_atom_site_occupancy
_atom_site_symmetry_multiplicity
_atom_site_calc_flag
_atom_site_refinement_flags
N2 N 0.14318(19) 0.53601(12) 0.30512(5) 0.0208(4) Uani 1 1 d .
N3 N 0.3754(2) 0.69562(14) 0.27761(4) 0.0219(4) Uani 1 1 d .
N1 N 0.0103(2) 0.26389(15) 0.21991(4) 0.0251(4) Uani 1 1 d .
C2 C -0.08664(19) 0.24755(14) 0.27699(4) 0.0152(4) Uani 1 1 d .
H4 H -0.1423 0.1857 0.2704 0.018 Uiso 1 1 calc R
C31 C 0.19412(19) 0.69127(14) 0.41057(4) 0.0158(4) Uani 1 1 d .
C26 C 0.3713(2) 0.71942(14) 0.33885(4) 0.0172(4) Uani 1 1 d .
H6 H 0.2659 0.7338 0.3375 0.021 Uiso 1 1 calc R
C41 C 0.47294(19) 0.75941(14) 0.46665(4) 0.0168(4) Uani 1 1 d .
N4 N 0.84476(18) 0.64968(15) 0.34452(5) 0.0259(4) Uani 1 1 d .
C40 C 0.44988(19) 0.80466(13) 0.43396(4) 0.0154(4) Uani 1 1 d .
C33 C -0.0658(2) 0.71050(14) 0.43275(4) 0.0181(4) Uani 1 1 d .
H10 H -0.1455 0.7555 0.4401 0.022 Uiso 1 1 calc R
C3 C 0.00585(19) 0.30104(13) 0.25331(4) 0.0162(4) Uani 1 1 d .
C1 C -0.09706(19) 0.28531(13) 0.31041(4) 0.0152(4) Uani 1 1 d .
C7 C -0.35192(19) 0.16773(13) 0.32045(4) 0.0146(4) Uani 1 1 d .
C30 C 0.6050(2) 0.69807(14) 0.37188(5) 0.0184(4) Uani 1 1 d .
H14 H 0.6572 0.7021 0.3926 0.022 Uiso 1 1 calc R
C32 C 0.0699(2) 0.75844(14) 0.42162(4) 0.0165(4) Uani 1 1 d .
C35 C 0.0304(2) 0.53187(14) 0.42044(5) 0.0203(4) Uani 1 1 d .
H16 H 0.0162 0.4563 0.4194 0.024 Uiso 1 1 calc R
C19 C -0.0583(2) 0.23580(14) 0.44454(5) 0.0203(4) Uani 1 1 d .
C4 C 0.08529(19) 0.39567(14) 0.26319(4) 0.0170(4) Uani 1 1 d .
H18 H 0.1466 0.4321 0.2476 0.020 Uiso 1 1 calc R
C15 C -0.2256(2) -0.01774(14) 0.33023(5) 0.0225(4) Uani 1 1 d .
H19A H -0.1369 -0.0052 0.3163 0.034 Uiso 1 1 calc R
H19B H -0.2539 -0.0938 0.3291 0.034 Uiso 1 1 calc R
H19C H -0.2012 0.0015 0.3534 0.034 Uiso 1 1 calc R
C29 C 0.6867(2) 0.66955(14) 0.34270(5) 0.0178(4) Uani 1 1 d .
C17 C -0.0003(2) 0.19768(13) 0.38522(5) 0.0181(4) Uani 1 1 d .
C5 C 0.07383(19) 0.43606(13) 0.29617(4) 0.0157(4) Uani 1 1 d .
C43 C 0.6381(2) 0.91336(14) 0.48333(5) 0.0195(4) Uani 1 1 d .
C45 C 0.51978(19) 0.90746(14) 0.42692(4) 0.0180(4) Uani 1 1 d .
C25 C 0.44697(19) 0.72055(13) 0.37056(4) 0.0163(4) Uani 1 1 d .
C6 C -0.01538(19) 0.37978(14) 0.31989(5) 0.0167(4) Uani 1 1 d .
H26 H -0.0205 0.4053 0.3421 0.020 Uiso 1 1 calc R
C21 C -0.2613(2) 0.24725(13) 0.40113(4) 0.0170(4) Uani 1 1 d .
C28 C 0.6089(2) 0.66967(14) 0.31141(5) 0.0185(4) Uani 1 1 d .
H28 H 0.6619 0.6514 0.2918 0.022 Uiso 1 1 calc R
C16 C -0.15490(19) 0.22103(13) 0.37510(4) 0.0158(4) Uani 1 1 d .
C27 C 0.4529(2) 0.69685(13) 0.30922(4) 0.0164(4) Uani 1 1 d .
C20 C -0.2109(2) 0.25315(14) 0.43485(5) 0.0203(4) Uani 1 1 d .
H31 H -0.2826 0.2694 0.4515 0.024 Uiso 1 1 calc R
C42 C 0.5666(2) 0.81393(14) 0.49045(5) 0.0198(4) Uani 1 1 d .
H32 H 0.5815 0.7826 0.5118 0.024 Uiso 1 1 calc R
C18 C 0.0440(2) 0.20583(14) 0.41932(5) 0.0201(4) Uani 1 1 d .
H33 H 0.1459 0.1906 0.4254 0.024 Uiso 1 1 calc R
C12 C -0.3588(2) 0.05195(14) 0.31750(4) 0.0166(4) Uani 1 1 d .
C36 C 0.1687(2) 0.57682(14) 0.40896(4) 0.0172(4) Uani 1 1 d .
C34 C -0.0867(2) 0.59735(14) 0.43333(4) 0.0184(4) Uani 1 1 d .
C10 C -0.6125(2) 0.06381(15) 0.29017(4) 0.0206(4) Uani 1 1 d .
C8 C -0.4759(2) 0.23030(14) 0.30718(4) 0.0171(4) Uani 1 1 d .
C11 C -0.4872(2) 0.00281(14) 0.30229(5) 0.0201(4) Uani 1 1 d .
H39 H -0.4896 -0.0731 0.3001 0.024 Uiso 1 1 calc R
C9 C -0.6048(2) 0.17718(15) 0.29302(4) 0.0189(4) Uani 1 1 d .
H40 H -0.6878 0.2191 0.2853 0.023 Uiso 1 1 calc R
C13 C -0.4764(2) 0.35458(14) 0.30836(5) 0.0243(4) Uani 1 1 d .
H41A H -0.5579 0.3792 0.3228 0.036 Uiso 1 1 calc R
H41B H -0.4927 0.3830 0.2858 0.036 Uiso 1 1 calc R
H41C H -0.3790 0.3802 0.3172 0.036 Uiso 1 1 calc R
C44 C 0.6115(2) 0.95901(14) 0.45161(5) 0.0208(4) Uani 1 1 d .
H42 H 0.6562 1.0263 0.4465 0.025 Uiso 1 1 calc R
C46 C 0.4001(2) 0.65177(14) 0.47717(5) 0.0217(4) Uani 1 1 d .
H43A H 0.2899 0.6601 0.4779 0.033 Uiso 1 1 calc R
H43B H 0.4384 0.6312 0.4993 0.033 Uiso 1 1 calc R
H43C H 0.4259 0.5959 0.4610 0.033 Uiso 1 1 calc R
B1 B -0.2025(2) 0.22408(15) 0.33626(5) 0.0158(4) Uani 1 1 d .
C24 C -0.4277(2) 0.27585(16) 0.39368(5) 0.0238(4) Uani 1 1 d .
H45A H -0.4335 0.3486 0.3844 0.036 Uiso 1 1 calc R
H45B H -0.4855 0.2727 0.4143 0.036 Uiso 1 1 calc R
H45C H -0.4700 0.2245 0.3776 0.036 Uiso 1 1 calc R
B2 B 0.3599(2) 0.74109(16) 0.40466(5) 0.0166(4) Uani 1 1 d .
C37 C 0.0804(2) 0.88174(14) 0.42023(5) 0.0230(4) Uani 1 1 d .
H47A H 0.1798 0.9048 0.4287 0.034 Uiso 1 1 calc R
H47B H 0.0009 0.9131 0.4340 0.034 Uiso 1 1 calc R
H47C H 0.0672 0.9059 0.3971 0.034 Uiso 1 1 calc R
C39 C 0.2917(2) 0.49678(14) 0.39733(5) 0.0234(4) Uani 1 1 d .
H48A H 0.3332 0.5213 0.3761 0.035 Uiso 1 1 calc R
H48B H 0.2466 0.4254 0.3944 0.035 Uiso 1 1 calc R
H48C H 0.3729 0.4930 0.4141 0.035 Uiso 1 1 calc R
C22 C 0.1215(2) 0.15950(16) 0.36062(5) 0.0243(4) Uani 1 1 d .
H49A H 0.0723 0.1274 0.3410 0.036 Uiso 1 1 calc R
H49B H 0.1866 0.1059 0.3715 0.036 Uiso 1 1 calc R
H49C H 0.1830 0.2210 0.3537 0.036 Uiso 1 1 calc R
C38 C -0.2314(2) 0.54685(16) 0.44741(5) 0.0281(5) Uani 1 1 d .
H50A H -0.2925 0.6028 0.4579 0.042 Uiso 1 1 calc R
H50B H -0.2040 0.4922 0.4640 0.042 Uiso 1 1 calc R
H50C H -0.2899 0.5134 0.4293 0.042 Uiso 1 1 calc R
C48 C 0.4896(2) 0.96866(15) 0.39419(5) 0.0275(5) Uani 1 1 d .
H51A H 0.4987 0.9192 0.3753 0.041 Uiso 1 1 calc R
H51B H 0.5636 1.0268 0.3920 0.041 Uiso 1 1 calc R
H51C H 0.3872 0.9990 0.3944 0.041 Uiso 1 1 calc R
C47 C 0.7383(2) 0.97206(16) 0.50919(5) 0.0280(5) Uani 1 1 d .
H52A H 0.7343 0.9340 0.5305 0.042 Uiso 1 1 calc R
H52B H 0.7013 1.0457 0.5121 0.042 Uiso 1 1 calc R
H52C H 0.8430 0.9739 0.5014 0.042 Uiso 1 1 calc R
C23 C -0.0074(2) 0.25224(17) 0.48102(5) 0.0304(5) Uani 1 1 d .
H53A H -0.0264 0.3268 0.4876 0.046 Uiso 1 1 calc R
H53B H 0.1010 0.2366 0.4832 0.046 Uiso 1 1 calc R
H53C H -0.0644 0.2037 0.4954 0.046 Uiso 1 1 calc R
C14 C -0.7536(2) 0.00838(16) 0.27494(5) 0.0293(5) Uani 1 1 d .
H54A H -0.7261 -0.0278 0.2542 0.044 Uiso 1 1 calc R
H54B H -0.8318 0.0624 0.2702 0.044 Uiso 1 1 calc R
H54C H -0.7927 -0.0446 0.2907 0.044 Uiso 1 1 calc R
H1A H 0.165(2) 0.5442(16) 0.3268(6) 0.032(6) Uiso 1 1 d .
H3A H -0.022(2) 0.1954(18) 0.2162(5) 0.033(6) Uiso 1 1 d .
H2A H 0.436(3) 0.694(2) 0.2598(8) 0.070(9) Uiso 1 1 d .
H1B H 0.223(3) 0.5565(17) 0.2921(6) 0.038(6) Uiso 1 1 d .
H2B H 0.296(3) 0.7454(18) 0.2767(5) 0.034(6) Uiso 1 1 d .
H8A H 0.884(3) 0.6329(17) 0.3648(6) 0.040(7) Uiso 1 1 d .
H8B H 0.878(3) 0.600(2) 0.3282(6) 0.053(7) Uiso 1 1 d .
H3B H 0.091(3) 0.2907(17) 0.2060(6) 0.039(6) Uiso 1 1 d .

loop_
_atom_site_aniso_label
_atom_site_aniso_U_11
_atom_site_aniso_U_22
_atom_site_aniso_U_33
_atom_site_aniso_U_23
_atom_site_aniso_U_13
_atom_site_aniso_U_12
N2 0.0233(9) 0.0188(8) 0.0204(10) -0.0005(7) 0.0001(8) -0.0058(7)
N3 0.0230(9) 0.0297(9) 0.0132(9) -0.0002(7) 0.0007(7) -0.0032(7)
N1 0.0344(10) 0.0241(9) 0.0170(9) -0.0045(7) 0.0095(8) -0.0090(8)
C2 0.0150(9) 0.0145(9) 0.0160(10) -0.0001(7) -0.0011(7) -0.0015(7)
C31 0.0178(9) 0.0193(9) 0.0103(9) -0.0016(7) 0.0007(7) 0.0014(7)
C26 0.0167(9) 0.0177(9) 0.0172(10) -0.0012(7) 0.0009(7) -0.0032(7)
C41 0.0146(9) 0.0196(9) 0.0164(10) -0.0026(8) 0.0054(7) 0.0037(7)
N4 0.0213(9) 0.0400(11) 0.0165(10) 0.0003(8) 0.0027(7) 0.0092(7)
C40 0.0149(8) 0.0162(9) 0.0153(10) -0.0021(7) 0.0035(7) 0.0023(7)
C33 0.0175(9) 0.0219(10) 0.0150(10) -0.0025(8) -0.0010(7) 0.0046(7)
C3 0.0173(9) 0.0166(9) 0.0147(10) -0.0007(7) -0.0014(7) 0.0035(7)
C1 0.0158(9) 0.0154(9) 0.0144(10) 0.0022(7) -0.0013(7) 0.0031(7)
C7 0.0180(9) 0.0171(9) 0.0088(9) 0.0015(7) 0.0060(7) -0.0012(7)
C30 0.0211(10) 0.0203(9) 0.0137(10) -0.0011(7) 0.0000(7) -0.0010(7)
C32 0.0181(9) 0.0190(9) 0.0124(9) -0.0019(7) -0.0012(7) 0.0013(7)
C35 0.0237(10) 0.0152(9) 0.0219(11) 0.0012(8) 0.0003(8) 0.0001(7)
C19 0.0287(10) 0.0170(9) 0.0153(10) 0.0016(8) -0.0002(8) 0.0021(8)
C4 0.0151(9) 0.0179(9) 0.0181(10) 0.0061(7) 0.0042(7) -0.0004(7)
C15 0.0278(10) 0.0155(9) 0.0242(11) -0.0023(8) 0.0021(8) 0.0004(8)
C29 0.0189(9) 0.0180(9) 0.0166(10) 0.0009(7) 0.0041(7) -0.0011(7)
C17 0.0225(9) 0.0154(9) 0.0165(10) 0.0013(7) 0.0016(8) 0.0001(7)
C5 0.0160(9) 0.0132(9) 0.0178(10) 0.0009(7) -0.0020(7) 0.0019(7)
C43 0.0179(9) 0.0197(9) 0.0208(10) -0.0085(8) 0.0000(8) 0.0044(7)
C45 0.0179(9) 0.0194(9) 0.0168(10) -0.0018(8) 0.0027(7) 0.0019(7)
C25 0.0188(9) 0.0144(9) 0.0158(10) -0.0017(7) 0.0017(7) -0.0023(7)
C6 0.0194(9) 0.0174(9) 0.0133(10) 0.0004(7) 0.0006(7) 0.0010(7)
C21 0.0218(9) 0.0135(9) 0.0157(10) -0.0001(7) 0.0029(8) -0.0003(7)
C28 0.0238(10) 0.0179(9) 0.0139(10) -0.0018(7) 0.0074(8) -0.0013(7)
C16 0.0184(9) 0.0139(9) 0.0150(10) 0.0009(7) 0.0025(7) -0.0009(7)
C27 0.0216(9) 0.0150(9) 0.0128(10) 0.0003(7) 0.0009(7) -0.0064(7)
C20 0.0268(10) 0.0192(10) 0.0151(10) -0.0008(8) 0.0063(8) 0.0018(8)
C42 0.0211(9) 0.0246(10) 0.0139(10) -0.0006(8) 0.0008(8) 0.0044(8)
C18 0.0213(10) 0.0204(10) 0.0185(11) 0.0017(8) -0.0018(8) 0.0034(7)
C12 0.0217(9) 0.0174(9) 0.0107(9) 0.0004(7) 0.0059(7) -0.0012(7)
C36 0.0199(9) 0.0187(9) 0.0129(9) -0.0020(7) 0.0008(7) 0.0013(7)
C34 0.0185(9) 0.0218(10) 0.0148(10) 0.0014(8) 0.0000(7) -0.0004(7)
C10 0.0215(10) 0.0266(10) 0.0139(10) -0.0023(8) 0.0052(8) -0.0065(8)
C8 0.0203(9) 0.0192(9) 0.0118(9) 0.0000(7) 0.0043(7) -0.0014(7)
C11 0.0264(10) 0.0152(9) 0.0190(10) 0.0002(8) 0.0054(8) -0.0039(8)
C9 0.0172(9) 0.0255(10) 0.0142(10) 0.0019(8) 0.0028(7) 0.0013(7)
C13 0.0249(10) 0.0206(10) 0.0273(12) 0.0017(8) 0.0000(8) 0.0029(8)
C44 0.0192(9) 0.0180(9) 0.0253(11) -0.0039(8) 0.0025(8) 0.0012(7)
C46 0.0244(10) 0.0261(10) 0.0145(10) 0.0011(8) 0.0032(8) 0.0005(8)
B1 0.0184(10) 0.0097(9) 0.0194(12) -0.0015(8) 0.0021(8) 0.0060(8)
C24 0.0238(10) 0.0278(10) 0.0199(11) -0.0038(8) 0.0049(8) 0.0035(8)
B2 0.0200(10) 0.0128(10) 0.0168(11) 0.0020(8) -0.0013(8) 0.0048(8)
C37 0.0203(10) 0.0205(10) 0.0282(11) -0.0022(8) 0.0001(8) 0.0014(8)
C39 0.0230(10) 0.0194(10) 0.0280(11) -0.0044(8) 0.0033(8) 0.0005(8)
C22 0.0210(10) 0.0330(11) 0.0190(11) 0.0022(9) 0.0008(8) 0.0074(8)
C38 0.0223(10) 0.0254(11) 0.0368(13) 0.0040(9) 0.0090(9) 0.0023(8)
C48 0.0359(12) 0.0237(10) 0.0230(11) 0.0047(8) -0.0008(9) -0.0054(9)
C47 0.0252(11) 0.0289(11) 0.0298(12) -0.0102(9) -0.0056(9) 0.0029(8)
C23 0.0375(12) 0.0350(12) 0.0187(11) -0.0022(9) -0.0033(9) 0.0086(9)
C14 0.0263(11) 0.0322(11) 0.0294(12) -0.0025(9) -0.0011(9) -0.0078(9)

loop_
_atom_type_symbol
_atom_type_description
_atom_type_scat_dispersion_real
_atom_type_scat_dispersion_imag
_atom_type_scat_source
C C 0.0033 0.0016 'International Tables Vol C Tables 4.2.6.8 and 6.1.1.4'
H H 0.0000 0.0000 'International Tables Vol C Tables 4.2.6.8 and 6.1.1.4'
N N 0.0061 0.0033 'International Tables Vol C Tables 4.2.6.8 and 6.1.1.4'
B B 0.0013 0.0007 'International Tables Vol C Tables 4.2.6.8 and 6.1.1.4'

loop_
_geom_angle_atom_site_label_1
_geom_angle_atom_site_label_2
_geom_angle_atom_site_label_3
_geom_angle
C1 C2 C3 121.18(16)
C36 C31 C32 117.63(16)
C36 C31 B2 120.97(15)
C32 C31 B2 120.99(15)
C27 C26 C25 120.56(16)
C42 C41 C40 119.89(16)
C42 C41 C46 117.92(16)
C40 C41 C46 122.19(15)
C41 C40 C45 117.83(15)
C41 C40 B2 122.26(15)
C45 C40 B2 119.76(15)
C32 C33 C34 122.22(16)
N1 C3 C4 120.86(16)
N1 C3 C2 120.03(16)
C4 C3 C2 118.99(16)
C2 C1 C6 118.92(16)
C2 C1 B1 119.97(15)
C6 C1 B1 121.09(16)
C8 C7 C12 118.48(15)
C8 C7 B1 121.59(14)
C12 C7 B1 119.81(15)
C25 C30 C29 121.58(16)
C33 C32 C31 119.96(16)
C33 C32 C37 118.89(15)
C31 C32 C37 121.11(16)
C34 C35 C36 121.59(16)
C18 C19 C20 117.28(17)
C18 C19 C23 122.25(17)
C20 C19 C23 120.45(18)
C5 C4 C3 120.75(16)
N4 C29 C28 120.64(17)
N4 C29 C30 120.54(17)
C28 C29 C30 118.64(16)
C18 C17 C16 120.15(16)
C18 C17 C22 116.87(16)
C16 C17 C22 122.94(16)
C4 C5 C6 119.63(15)
C4 C5 N2 120.43(16)
C6 C5 N2 119.83(16)
C44 C43 C42 117.55(16)
C44 C43 C47 120.35(17)
C42 C43 C47 122.09(17)
C44 C45 C40 120.10(16)
C44 C45 C48 117.52(16)
C40 C45 C48 122.23(15)
C30 C25 C26 118.57(16)
C30 C25 B2 118.77(15)
C26 C25 B2 122.60(16)
C5 C6 C1 120.49(16)
C20 C21 C16 119.94(16)
C20 C21 C24 117.42(16)
C16 C21 C24 122.55(16)
C27 C28 C29 120.81(17)
C17 C16 C21 117.37(16)
C17 C16 B1 120.65(16)
C21 C16 B1 121.89(15)
C28 C27 C26 119.69(16)
C28 C27 N3 120.28(17)
C26 C27 N3 119.94(17)
C19 C20 C21 122.68(17)
C43 C42 C41 122.35(17)
C19 C18 C17 122.46(17)
C11 C12 C7 119.78(16)
C11 C12 C15 120.13(15)
C7 C12 C15 120.08(15)
C35 C36 C31 120.42(16)
C35 C36 C39 116.86(15)
C31 C36 C39 122.58(16)
C35 C34 C33 117.90(16)
C35 C34 C38 120.80(16)
C33 C34 C38 121.31(16)
C9 C10 C11 117.88(16)
C9 C10 C14 120.93(17)
C11 C10 C14 121.18(16)
C9 C8 C7 119.71(16)
C9 C8 C13 118.19(15)
C7 C8 C13 122.09(15)
C12 C11 C10 122.07(16)
C10 C9 C8 122.00(16)
C43 C44 C45 122.23(17)
C1 B1 C16 119.57(15)
C1 B1 C7 115.58(15)
C16 B1 C7 124.85(16)
C25 B2 C31 120.84(15)
C25 B2 C40 117.58(15)
C31 B2 C40 121.38(16)

loop_
_geom_bond_atom_site_label_1
_geom_bond_atom_site_label_2
_geom_bond_distance
N2 C5 1.401(2)
N3 C27 1.405(2)
N1 C3 1.390(2)
C2 C1 1.397(2)
C2 C3 1.397(2)
C31 C36 1.414(2)
C31 C32 1.423(2)
C31 B2 1.578(3)
C26 C27 1.398(2)
C26 C25 1.401(2)
C41 C42 1.398(2)
C41 C40 1.411(2)
C41 C46 1.516(2)
N4 C29 1.390(2)
C40 C45 1.420(2)
C40 B2 1.585(3)
C33 C32 1.388(2)
C33 C34 1.391(2)
C3 C4 1.396(2)
C1 C6 1.400(2)
C1 B1 1.564(3)
C7 C8 1.412(2)
C7 C12 1.417(2)
C7 B1 1.585(3)
C30 C25 1.395(2)
C30 C29 1.400(2)
C32 C37 1.507(2)
C35 C34 1.391(2)
C35 C36 1.397(2)
C19 C18 1.386(3)
C19 C20 1.387(3)
C19 C23 1.509(3)
C4 C5 1.392(2)
C15 C12 1.513(2)
C29 C28 1.396(2)
C17 C18 1.394(2)
C17 C16 1.420(2)
C17 C22 1.513(3)
C5 C6 1.398(2)
C43 C44 1.383(3)
C43 C42 1.391(3)
C43 C47 1.508(2)
C45 C44 1.396(2)
C45 C48 1.508(3)
C25 B2 1.567(3)
C21 C20 1.392(2)
C21 C16 1.422(2)
C21 C24 1.507(2)
C28 C27 1.392(2)
C16 B1 1.577(3)
C12 C11 1.391(2)
C36 C39 1.519(2)
C34 C38 1.507(3)
C10 C9 1.388(2)
C10 C11 1.394(3)
C10 C14 1.513(2)
C8 C9 1.399(2)
C8 C13 1.516(2)
